data_7030221
loop_
_publ_author_name
'Carmona, Daniel'
'Viguri, Fernando'
'Pilar Lamata, M.'
'Ferrer, Joaquina'
'Bardaj\'i, Elisa'
'Lahoz, Fernando J.'
'Garc\'ia-Ordu\~na, Pilar'
'Oro, Luis A.'

_publ_section_title
;
 Ruthenium amino carboxylate complexes as asymmetric hydrogen transfer
 catalysts.
;
_journal_issue 34
_journal_name_full 'Dalton transactions (Cambridge, England : 2003)'
_journal_page_first 10298
_journal_page_last 10308
_journal_paper_doi 10.1039/c2dt30976a
_journal_volume 41
_journal_year 2012
_chemical_absolute_configuration rmad
_chemical_formula_moiety 'C12 H16 Cl N O2 Ru, H2 O'
_chemical_formula_sum 'C12 H18 Cl N O3 Ru'
_chemical_formula_weight 360.80
_chemical_name_systematic
;
?
;
_space_group_IT_number 5
_symmetry_cell_setting monoclinic
_symmetry_space_group_name_Hall 'C 2y'
_symmetry_space_group_name_H-M 'C 1 2 1'
_atom_sites_solution_hydrogens geom
_atom_sites_solution_primary direct
_atom_sites_solution_secondary difmap
_audit_creation_method SHELXL-97
_cell_angle_alpha 90.00
_cell_angle_beta 106.045(2)
_cell_angle_gamma 90.00
_cell_formula_units_Z 8
_cell_length_a 17.365(2)
_cell_length_b 6.2660(9)
_cell_length_c 24.847(3)
_cell_measurement_reflns_used 3658
_cell_measurement_temperature 100(2)
_cell_measurement_theta_max 28.111
_cell_measurement_theta_min 2.441
_cell_volume 2598.3(6)
_computing_cell_refinement 'APEX2 v. 2008.4 (Bruker AXS, 2008)'
_computing_data_collection 'SMART v. 5.611 (Bruker AXS, 2000)'
_computing_data_reduction 'APEX2 v. 2008.4 (Bruker AXS, 2008)'
_computing_molecular_graphics ORTEP
_computing_publication_material ENCIFER
_computing_structure_refinement 'SHELXL-97 (Sheldrick, 1997)'
_computing_structure_solution 'SHELXS-97 (Sheldrick, 1990)'
_diffrn_ambient_temperature 100(2)
_diffrn_detector_area_resol_mean 8.26
_diffrn_measured_fraction_theta_full 0.982
_diffrn_measured_fraction_theta_max 0.917
_diffrn_measurement_device_type 'Bruker SMART APEX CCD system'
_diffrn_measurement_method '\w rotations with narrow frames'
_diffrn_radiation_monochromator graphite
_diffrn_radiation_source 'fine-focus sealed tube'
_diffrn_radiation_type MoK\a
_diffrn_radiation_wavelength 0.71073
_diffrn_reflns_av_R_equivalents 0.0174
_diffrn_reflns_av_sigmaI/netI 0.0381
_diffrn_reflns_limit_h_max 22
_diffrn_reflns_limit_h_min -20
_diffrn_reflns_limit_k_max 8
_diffrn_reflns_limit_k_min -8
_diffrn_reflns_limit_l_max 31
_diffrn_reflns_limit_l_min -25
_diffrn_reflns_number 8590
_diffrn_reflns_theta_full 27.50
_diffrn_reflns_theta_max 28.39
_diffrn_reflns_theta_min 0.85
_exptl_absorpt_coefficient_mu 1.412
_exptl_absorpt_correction_T_max 0.846
_exptl_absorpt_correction_T_min 0.758
_exptl_absorpt_correction_type multi-scan
_exptl_absorpt_process_details
;
SADABS: Area-Detector Absorption Correction. (1996) Bruker-AXS
within APEX2 package.
;
_exptl_crystal_colour 'dark yellow'
_exptl_crystal_density_diffrn 1.845
_exptl_crystal_density_method 'not measured'
_exptl_crystal_description needle
_exptl_crystal_F_000 1456
_exptl_crystal_size_max 0.377
_exptl_crystal_size_mid 0.074
_exptl_crystal_size_min 0.030
_refine_diff_density_max 0.841
_refine_diff_density_min -0.346
_refine_diff_density_rms 0.095
_refine_ls_abs_structure_details 'Flack H D (1983), Acta Cryst. A39, 876-881'
_refine_ls_abs_structure_Flack -0.02(3)
_refine_ls_extinction_method none
_refine_ls_goodness_of_fit_ref 1.015
_refine_ls_hydrogen_treatment mixed
_refine_ls_matrix_type full
_refine_ls_number_parameters 357
_refine_ls_number_reflns 5562
_refine_ls_number_restraints 3
_refine_ls_restrained_S_all 1.015
_refine_ls_R_factor_all 0.0322
_refine_ls_R_factor_gt 0.0296
_refine_ls_shift/su_max 0.001
_refine_ls_shift/su_mean 0.000
_refine_ls_structure_factor_coef Fsqd
_refine_ls_weighting_details 'calc w=1/[\s^2^(Fo^2^)+(0.0374P)^2^+0.0000P] where P=(Fo^2^+2Fc^2^)/3'
_refine_ls_weighting_scheme calc
_refine_ls_wR_factor_gt 0.0656
_refine_ls_wR_factor_ref 0.0674
_reflns_number_gt 5275
_reflns_number_total 5562
_reflns_threshold_expression >2sigma(I)
_cod_data_source_file c2dt30976a.txt
_cod_data_source_block compnd_3
_cod_depositor_comments
;
The following automatic conversions were performed:

'_symmetry_cell_setting' value 'Monoclinic' changed to 'monoclinic'
according to
/usr/data/users/saulius/automatic-downloads/retrospective/RSC/lib/dictionaries/cif_core.dic
dictionary named 'cif_core.dic' version 2.4.2 from 2011-04-26.

Automatic conversion script
Id: cif_fix_values 2281 2013-09-26 08:29:07Z andrius 
;
_cod_original_cell_volume 2598.2(6)
_cod_original_sg_symbol_H-M 'C 2'
_cod_database_code 7030221

loop_
_symmetry_equiv_pos_as_xyz
'x, y, z'
'-x, y, -z'
'x+1/2, y+1/2, z'
'-x+1/2, y+1/2, -z'

loop_
_atom_site_label
_atom_site_type_symbol
_atom_site_fract_x
_atom_site_fract_y
_atom_site_fract_z
_atom_site_U_iso_or_equiv
_atom_site_adp_type
_atom_site_occupancy
_atom_site_symmetry_multiplicity
_atom_site_calc_flag
_atom_site_refinement_flags
Ru1 Ru 0.597317(16) 0.56757(4) 0.644952(12) 0.01192(9) Uani 1 1 d .
Cl1 Cl 0.58453(6) 0.79124(18) 0.56429(4) 0.0179(2) Uani 1 1 d .
O1 O 0.52748(15) 0.7961(5) 0.67222(10) 0.0143(6) Uani 1 1 d .
O2 O 0.40508(17) 0.9269(5) 0.66019(12) 0.0199(7) Uani 1 1 d .
N1 N 0.47699(18) 0.4626(5) 0.60945(13) 0.0124(7) Uani 1 1 d .
C1 C 0.6879(2) 0.5822(10) 0.72431(15) 0.0238(11) Uani 1 1 d .
H1 H 0.6938 0.6817 0.7540 0.029 Uiso 1 1 calc R
C2 C 0.7254(2) 0.6208(10) 0.68166(17) 0.0222(10) Uani 1 1 d .
H2 H 0.7579 0.7438 0.6830 0.027 Uiso 1 1 calc R
C3 C 0.7143(2) 0.4764(8) 0.63745(18) 0.0193(10) Uani 1 1 d .
H3 H 0.7386 0.5036 0.6083 0.023 Uiso 1 1 calc R
C4 C 0.6680(2) 0.2920(8) 0.63532(18) 0.0212(10) Uani 1 1 d .
H4 H 0.6612 0.1942 0.6052 0.025 Uiso 1 1 calc R
C5 C 0.6314(2) 0.2532(8) 0.67867(18) 0.0228(10) Uani 1 1 d .
H5 H 0.5996 0.1288 0.6774 0.027 Uiso 1 1 calc R
C6 C 0.6412(2) 0.3945(8) 0.72296(17) 0.0215(10) Uani 1 1 d .
H6 H 0.6170 0.3663 0.7522 0.026 Uiso 1 1 calc R
C7 C 0.4523(3) 0.8035(8) 0.64733(17) 0.0145(9) Uani 1 1 d .
C8 C 0.4230(2) 0.6509(6) 0.59799(15) 0.0144(8) Uani 1 1 d .
C9 C 0.4579(2) 0.3191(8) 0.56016(17) 0.0177(9) Uani 1 1 d .
H9A H 0.4932 0.1922 0.5686 0.021 Uiso 1 1 calc R
H9B H 0.4688 0.3943 0.5280 0.021 Uiso 1 1 calc R
C10 C 0.3707(2) 0.2472(7) 0.54424(17) 0.0218(9) Uani 1 1 d .
H10A H 0.3595 0.1601 0.5097 0.026 Uiso 1 1 calc R
H10B H 0.3614 0.1567 0.5745 0.026 Uiso 1 1 calc R
C11 C 0.3140(2) 0.4359(6) 0.53467(15) 0.0177(9) Uani 1 1 d .
H11A H 0.2584 0.3841 0.5285 0.021 Uiso 1 1 calc R
H11B H 0.3171 0.5138 0.5007 0.021 Uiso 1 1 calc R
C12 C 0.3349(2) 0.5866(8) 0.58457(14) 0.0149(8) Uani 1 1 d .
H12A H 0.3246 0.5154 0.6175 0.018 Uiso 1 1 calc R
H12B H 0.3007 0.7155 0.5760 0.018 Uiso 1 1 calc R
Ru21 Ru 0.403408(16) 0.61694(4) 0.860466(12) 0.01169(9) Uani 1 1 d .
Cl21 Cl 0.39978(6) 0.39682(18) 0.93899(4) 0.0188(2) Uani 1 1 d .
O21 O 0.47509(16) 0.3802(5) 0.83920(11) 0.0163(6) Uani 1 1 d .
O22 O 0.60025(17) 0.2870(5) 0.84389(12) 0.0196(7) Uani 1 1 d .
N21 N 0.51845(19) 0.6923(5) 0.91331(13) 0.0121(7) Uani 1 1 d .
C21 C 0.3163(2) 0.5910(10) 0.77934(16) 0.0245(10) Uani 1 1 d .
H21 H 0.3074 0.4795 0.7524 0.029 Uiso 1 1 calc R
C22 C 0.2752(2) 0.5889(10) 0.81966(18) 0.0249(10) Uani 1 1 d .
H22 H 0.2385 0.4775 0.8206 0.030 Uiso 1 1 calc R
C23 C 0.2889(3) 0.7580(8) 0.85995(19) 0.0239(11) Uani 1 1 d .
H23 H 0.2610 0.7582 0.8878 0.029 Uiso 1 1 calc R
C24 C 0.3420(3) 0.9204(8) 0.85900(18) 0.0242(10) Uani 1 1 d .
H24 H 0.3503 1.0322 0.8858 0.029 Uiso 1 1 calc R
C25 C 0.3843(3) 0.9187(8) 0.81733(19) 0.0259(11) Uani 1 1 d .
H25 H 0.4216 1.0289 0.8166 0.031 Uiso 1 1 calc R
C26 C 0.3711(3) 0.7543(9) 0.77727(18) 0.0269(12) Uani 1 1 d .
H26 H 0.3987 0.7536 0.7492 0.032 Uiso 1 1 calc R
C27 C 0.5527(2) 0.4107(7) 0.85558(16) 0.0129(9) Uani 1 1 d .
C28 C 0.5797(2) 0.6184(7) 0.88544(15) 0.0162(8) Uani 1 1 d .
C29 C 0.5381(2) 0.9125(7) 0.93551(16) 0.0134(8) Uani 1 1 d .
H29A H 0.4976 0.9600 0.9542 0.016 Uiso 1 1 calc R
H29B H 0.5362 1.0113 0.9041 0.016 Uiso 1 1 calc R
C30 C 0.6205(2) 0.9203(7) 0.97686(17) 0.0195(9) Uani 1 1 d .
H30A H 0.6209 0.8318 1.0099 0.023 Uiso 1 1 calc R
H30B H 0.6332 1.0690 0.9897 0.023 Uiso 1 1 calc R
C31 C 0.6842(2) 0.8386(8) 0.95028(18) 0.0258(10) Uani 1 1 d .
H31A H 0.6890 0.9382 0.9205 0.031 Uiso 1 1 calc R
H31B H 0.7367 0.8328 0.9790 0.031 Uiso 1 1 calc R
C32 C 0.6627(2) 0.6188(9) 0.92560(17) 0.0224(10) Uani 1 1 d .
H32A H 0.7021 0.5741 0.9056 0.027 Uiso 1 1 calc R
H32B H 0.6651 0.5151 0.9561 0.027 Uiso 1 1 calc R
O4 O 0.5913(2) 0.9090(6) 0.78450(13) 0.0250(8) Uani 1 1 d .
O3 O 0.4313(2) 0.3152(6) 0.71397(13) 0.0245(7) Uani 1 1 d D
H21N H 0.526(2) 0.613(7) 0.9392(16) 0.013(11) Uiso 1 1 d .
H28 H 0.580(2) 0.726(6) 0.8540(16) 0.010(10) Uiso 1 1 d .
H1N H 0.459(2) 0.392(7) 0.6345(17) 0.014(11) Uiso 1 1 d .
H31 H 0.428(3) 0.192(4) 0.7014(18) 0.030(15) Uiso 1 1 d D
H32 H 0.455(3) 0.321(9) 0.7465(9) 0.032(14) Uiso 1 1 d D
H41 H 0.583(3) 1.045(10) 0.789(2) 0.039(15) Uiso 1 1 d .
H42 H 0.562(3) 0.919(9) 0.752(2) 0.043(17) Uiso 1 1 d .
H8 H 0.436(2) 0.730(6) 0.5672(15) 0.009(10) Uiso 1 1 d .

loop_
_atom_site_aniso_label
_atom_site_aniso_U_11
_atom_site_aniso_U_22
_atom_site_aniso_U_33
_atom_site_aniso_U_23
_atom_site_aniso_U_13
_atom_site_aniso_U_12
Ru1 0.01169(16) 0.0115(2) 0.01258(15) -0.00139(12) 0.00334(12) -0.00057(13)
Cl1 0.0201(5) 0.0177(6) 0.0167(5) 0.0017(4) 0.0066(4) -0.0012(4)
O1 0.0160(14) 0.0135(17) 0.0130(14) -0.0044(11) 0.0034(11) -0.0001(13)
O2 0.0209(15) 0.0191(18) 0.0196(15) -0.0014(13) 0.0055(12) 0.0069(14)
N1 0.0153(16) 0.0099(16) 0.0133(17) -0.0001(13) 0.0061(13) -0.0013(13)
C1 0.0181(19) 0.035(3) 0.0140(18) -0.006(2) -0.0031(14) 0.007(3)
C2 0.0135(19) 0.023(3) 0.028(2) -0.006(2) 0.0019(16) -0.003(2)
C3 0.0122(19) 0.020(2) 0.027(2) 0.0041(18) 0.0073(16) 0.0038(17)
C4 0.018(2) 0.020(3) 0.025(2) -0.0051(19) 0.0041(17) 0.007(2)
C5 0.015(2) 0.014(2) 0.035(3) 0.0071(19) -0.0001(18) 0.0040(18)
C6 0.018(2) 0.027(3) 0.018(2) 0.0140(19) 0.0040(16) 0.008(2)
C7 0.021(2) 0.011(2) 0.011(2) -0.0008(16) 0.0050(16) -0.0033(18)
C8 0.0157(18) 0.015(2) 0.0125(18) -0.0020(15) 0.0032(15) 0.0003(16)
C9 0.0148(19) 0.017(2) 0.020(2) -0.0057(17) 0.0032(16) 0.0031(17)
C10 0.022(2) 0.019(2) 0.023(2) -0.0052(18) 0.0045(17) -0.0044(18)
C11 0.0157(19) 0.020(2) 0.015(2) -0.0011(16) 0.0006(15) -0.0012(17)
C12 0.0122(17) 0.014(2) 0.0167(17) -0.0016(17) 0.0003(13) 0.0032(18)
Ru21 0.01099(15) 0.0101(2) 0.01326(15) -0.00175(12) 0.00216(11) -0.00064(13)
Cl21 0.0219(5) 0.0150(5) 0.0210(5) 0.0022(4) 0.0084(4) -0.0022(4)
O21 0.0154(14) 0.0128(16) 0.0190(15) -0.0049(12) 0.0018(11) -0.0009(13)
O22 0.0186(15) 0.0189(18) 0.0212(16) -0.0055(13) 0.0054(12) 0.0039(14)
N21 0.0139(16) 0.0092(16) 0.0133(17) 0.0019(13) 0.0041(13) 0.0004(12)
C21 0.022(2) 0.021(3) 0.023(2) -0.006(2) -0.0067(16) 0.005(2)
C22 0.0124(19) 0.018(3) 0.038(2) 0.001(2) -0.0025(16) 0.000(2)
C23 0.016(2) 0.029(3) 0.027(2) -0.001(2) 0.0055(18) 0.012(2)
C24 0.026(2) 0.012(2) 0.026(2) -0.0015(18) -0.0060(18) 0.008(2)
C25 0.015(2) 0.022(3) 0.034(3) 0.017(2) -0.0058(17) -0.0040(19)
C26 0.025(2) 0.039(3) 0.016(2) 0.007(2) 0.0036(18) 0.012(2)
C27 0.0125(18) 0.015(2) 0.0110(19) 0.0031(16) 0.0027(14) 0.0018(17)
C28 0.0147(17) 0.017(2) 0.0174(19) -0.0061(17) 0.0061(14) -0.0021(17)
C29 0.020(2) 0.008(2) 0.0125(19) -0.0035(14) 0.0048(15) -0.0012(16)
C30 0.018(2) 0.018(2) 0.021(2) -0.0061(17) 0.0025(16) 0.0002(17)
C31 0.017(2) 0.030(3) 0.029(2) -0.014(2) 0.0044(18) -0.005(2)
C32 0.0120(18) 0.029(3) 0.025(2) -0.008(2) 0.0034(15) 0.002(2)
O4 0.039(2) 0.0181(18) 0.0149(16) -0.0014(13) 0.0023(14) 0.0000(16)
O3 0.0367(18) 0.0188(18) 0.0163(17) -0.0044(13) 0.0046(14) -0.0038(15)

loop_
_atom_type_symbol
_atom_type_description
_atom_type_scat_dispersion_real
_atom_type_scat_dispersion_imag
_atom_type_scat_source
C C 0.0030 0.0020 'International Tables Vol C Tables 4.2.6.8 and 6.1.1.4'
H H 0.0000 0.0000 'International Tables Vol C Tables 4.2.6.8 and 6.1.1.4'
N N 0.0060 0.0030 'International Tables Vol C Tables 4.2.6.8 and 6.1.1.4'
O O 0.0110 0.0060 'International Tables Vol C Tables 4.2.6.8 and 6.1.1.4'
Cl Cl 0.1480 0.1590 'International Tables Vol C Tables 4.2.6.8 and 6.1.1.4'
Ru Ru -1.2590 0.8360 'International Tables Vol C Tables 4.2.6.8 and 6.1.1.4'

loop_
_geom_angle_atom_site_label_1
_geom_angle_atom_site_label_2
_geom_angle_atom_site_label_3
_geom_angle
O1 Ru1 N1 75.97(11)
O1 Ru1 C1 90.92(16)
N1 Ru1 C1 140.67(15)
O1 Ru1 C5 128.03(14)
N1 Ru1 C5 90.62(15)
C1 Ru1 C5 68.4(2)
O1 Ru1 C3 147.53(16)
N1 Ru1 C3 135.80(15)
C1 Ru1 C3 68.04(16)
C5 Ru1 C3 68.30(17)
O1 Ru1 C6 98.27(14)
N1 Ru1 C6 106.09(15)
C1 Ru1 C6 38.4(2)
C5 Ru1 C6 37.36(17)
C3 Ru1 C6 80.74(16)
O1 Ru1 C4 165.99(14)
N1 Ru1 C4 103.16(15)
C1 Ru1 C4 80.98(19)
C5 Ru1 C4 38.16(15)
C3 Ru1 C4 37.70(17)
C6 Ru1 C4 68.32(17)
O1 Ru1 C2 111.86(16)
N1 Ru1 C2 170.81(18)
C1 Ru1 C2 37.89(15)
C5 Ru1 C2 80.8(2)
C3 Ru1 C2 37.39(17)
C6 Ru1 C2 68.74(17)
C4 Ru1 C2 68.04(19)
O1 Ru1 Cl1 86.74(8)
N1 Ru1 Cl1 88.90(9)
C1 Ru1 Cl1 127.80(16)
C5 Ru1 Cl1 143.87(12)
C3 Ru1 Cl1 87.41(12)
C6 Ru1 Cl1 164.92(12)
C4 Ru1 Cl1 107.26(12)
C2 Ru1 Cl1 96.19(14)
C7 O1 Ru1 118.0(3)
C9 N1 C8 109.8(3)
C9 N1 Ru1 119.9(2)
C8 N1 Ru1 109.2(2)
C2 C1 C6 120.2(5)
C2 C1 Ru1 72.0(2)
C6 C1 Ru1 71.1(2)
C3 C2 C1 119.3(5)
C3 C2 Ru1 70.7(2)
C1 C2 Ru1 70.1(2)
C2 C3 C4 121.2(4)
C2 C3 Ru1 71.9(2)
C4 C3 Ru1 71.2(2)
C3 C4 C5 119.2(4)
C3 C4 Ru1 71.1(3)
C5 C4 Ru1 70.5(3)
C6 C5 C4 120.8(4)
C6 C5 Ru1 71.7(3)
C4 C5 Ru1 71.4(3)
C5 C6 C1 119.4(4)
C5 C6 Ru1 70.9(2)
C1 C6 Ru1 70.4(2)
O2 C7 O1 124.0(4)
O2 C7 C8 120.2(4)
O1 C7 C8 115.8(4)
N1 C8 C7 106.9(3)
N1 C8 C12 111.9(3)
C7 C8 C12 115.6(3)
N1 C9 C10 111.9(3)
C11 C10 C9 111.5(4)
C10 C11 C12 111.0(3)
C11 C12 C8 109.9(3)
O21 Ru21 N21 77.88(12)
O21 Ru21 C25 121.08(16)
N21 Ru21 C25 95.84(15)
O21 Ru21 C26 93.21(15)
N21 Ru21 C26 117.02(16)
C25 Ru21 C26 38.00(19)
O21 Ru21 C21 91.30(15)
N21 Ru21 C21 152.85(15)
C25 Ru21 C21 68.3(2)
C26 Ru21 C21 37.94(19)
O21 Ru21 C23 153.23(17)
N21 Ru21 C23 128.14(16)
C25 Ru21 C23 68.00(18)
C26 Ru21 C23 80.63(17)
C21 Ru21 C23 67.83(17)
O21 Ru21 C24 159.54(15)
N21 Ru21 C24 100.92(15)
C25 Ru21 C24 38.46(17)
C26 Ru21 C24 68.89(18)
C21 Ru21 C24 80.63(19)
C23 Ru21 C24 36.95(18)
O21 Ru21 C22 115.24(17)
N21 Ru21 C22 166.29(16)
C25 Ru21 C22 80.95(19)
C26 Ru21 C22 68.08(17)
C21 Ru21 C22 37.05(15)
C23 Ru21 C22 38.37(19)
C24 Ru21 C22 68.3(2)
O21 Ru21 Cl21 87.08(8)
N21 Ru21 Cl21 81.75(9)
C25 Ru21 Cl21 150.77(14)
C26 Ru21 Cl21 160.88(14)
C21 Ru21 Cl21 122.95(15)
C23 Ru21 Cl21 90.52(13)
C24 Ru21 Cl21 113.10(12)
C22 Ru21 Cl21 94.51(14)
C27 O21 Ru21 116.7(3)
C29 N21 C28 109.8(3)
C29 N21 Ru21 121.1(3)
C28 N21 Ru21 108.3(2)
C22 C21 C26 121.5(5)
C22 C21 Ru21 72.2(2)
C26 C21 Ru21 71.0(2)
C21 C22 C23 118.7(5)
C21 C22 Ru21 70.8(2)
C23 C22 Ru21 70.4(2)
C24 C23 C22 121.2(4)
C24 C23 Ru21 71.6(2)
C22 C23 Ru21 71.2(2)
C23 C24 C25 119.3(4)
C23 C24 Ru21 71.4(3)
C25 C24 Ru21 69.9(3)
C26 C25 C24 120.2(4)
C26 C25 Ru21 71.4(3)
C24 C25 Ru21 71.6(3)
C25 C26 C21 119.1(4)
C25 C26 Ru21 70.5(2)
C21 C26 Ru21 71.1(3)
O22 C27 O21 122.5(4)
O22 C27 C28 121.6(4)
O21 C27 C28 115.7(4)
N21 C28 C27 109.3(3)
N21 C28 C32 111.4(3)
C27 C28 C32 115.9(4)
N21 C29 C30 111.0(4)
C29 C30 C31 111.0(3)
C32 C31 C30 110.8(4)
C28 C32 C31 110.7(4)

loop_
_geom_bond_atom_site_label_1
_geom_bond_atom_site_label_2
_geom_bond_distance
Ru1 O1 2.106(3)
Ru1 N1 2.135(3)
Ru1 C1 2.158(4)
Ru1 C5 2.158(5)
Ru1 C3 2.167(4)
Ru1 C6 2.167(4)
Ru1 C4 2.169(5)
Ru1 C2 2.184(4)
Ru1 Cl1 2.4051(11)
O1 C7 1.281(5)
O2 C7 1.232(5)
N1 C9 1.481(5)
N1 C8 1.485(5)
C1 C2 1.410(5)
C1 C6 1.424(7)
C2 C3 1.395(6)
C3 C4 1.401(6)
C4 C5 1.415(6)
C5 C6 1.386(6)
C7 C8 1.527(6)
C8 C12 1.527(5)
C9 C10 1.524(5)
C10 C11 1.515(6)
C11 C12 1.521(5)
Ru21 O21 2.096(3)
Ru21 N21 2.118(3)
Ru21 C25 2.153(5)
Ru21 C26 2.165(4)
Ru21 C21 2.166(4)
Ru21 C23 2.172(4)
Ru21 C24 2.175(5)
Ru21 C22 2.184(4)
Ru21 Cl21 2.4042(11)
O21 C27 1.309(5)
O22 C27 1.225(5)
N21 C29 1.490(5)
N21 C28 1.494(4)
C21 C22 1.382(6)
C21 C26 1.408(7)
C22 C23 1.432(7)
C23 C24 1.377(7)
C24 C25 1.426(6)
C25 C26 1.406(7)
C27 C28 1.507(6)
C28 C32 1.510(5)
C29 C30 1.515(5)
C30 C31 1.525(5)
C31 C32 1.512(7)

loop_
_geom_torsion_atom_site_label_1
_geom_torsion_atom_site_label_2
_geom_torsion_atom_site_label_3
_geom_torsion_atom_site_label_4
_geom_torsion
N1 Ru1 O1 C7 -15.7(3)
C1 Ru1 O1 C7 -158.2(3)
C5 Ru1 O1 C7 -95.3(3)
C3 Ru1 O1 C7 153.9(3)
C6 Ru1 O1 C7 -120.3(3)
C4 Ru1 O1 C7 -103.9(6)
C2 Ru1 O1 C7 169.3(3)
Cl1 Ru1 O1 C7 73.9(3)
O1 Ru1 N1 C9 158.5(3)
C1 Ru1 N1 C9 -127.7(4)
C5 Ru1 N1 C9 -72.3(3)
C3 Ru1 N1 C9 -13.6(4)
C6 Ru1 N1 C9 -106.8(3)
C4 Ru1 N1 C9 -35.9(3)
Cl1 Ru1 N1 C9 71.6(3)
O1 Ru1 N1 C8 30.6(2)
C1 Ru1 N1 C8 104.5(3)
C5 Ru1 N1 C8 159.9(3)
C3 Ru1 N1 C8 -141.4(2)
C6 Ru1 N1 C8 125.4(3)
C4 Ru1 N1 C8 -163.7(2)
O1 Ru1 C1 C2 -125.8(3)
N1 Ru1 C1 C2 165.4(3)
C5 Ru1 C1 C2 103.1(4)
C3 Ru1 C1 C2 28.8(3)
C6 Ru1 C1 C2 132.0(5)
C4 Ru1 C1 C2 65.6(3)
Cl1 Ru1 C1 C2 -39.3(4)
O1 Ru1 C1 C6 102.2(2)
N1 Ru1 C1 C6 33.5(4)
C5 Ru1 C1 C6 -28.8(2)
C3 Ru1 C1 C6 -103.2(3)
C4 Ru1 C1 C6 -66.3(3)
C2 Ru1 C1 C6 -132.0(5)
Cl1 Ru1 C1 C6 -171.2(2)
C6 C1 C2 C3 1.8(7)
Ru1 C1 C2 C3 -52.6(4)
C6 C1 C2 Ru1 54.5(4)
O1 Ru1 C2 C3 -166.4(3)
C1 Ru1 C2 C3 132.7(5)
C5 Ru1 C2 C3 66.2(3)
C6 Ru1 C2 C3 103.0(3)
C4 Ru1 C2 C3 28.7(3)
Cl1 Ru1 C2 C3 -77.5(3)
O1 Ru1 C2 C1 60.8(4)
C5 Ru1 C2 C1 -66.5(4)
C3 Ru1 C2 C1 -132.7(5)
C6 Ru1 C2 C1 -29.7(3)
C4 Ru1 C2 C1 -104.0(4)
Cl1 Ru1 C2 C1 149.8(3)
C1 C2 C3 C4 -1.3(7)
Ru1 C2 C3 C4 -53.6(4)
C1 C2 C3 Ru1 52.3(4)
O1 Ru1 C3 C2 23.9(4)
N1 Ru1 C3 C2 -170.5(3)
C1 Ru1 C3 C2 -29.1(3)
C5 Ru1 C3 C2 -103.6(3)
C6 Ru1 C3 C2 -66.9(3)
C4 Ru1 C3 C2 -133.3(4)
Cl1 Ru1 C3 C2 103.7(3)
O1 Ru1 C3 C4 157.2(3)
N1 Ru1 C3 C4 -37.2(4)
C1 Ru1 C3 C4 104.2(3)
C5 Ru1 C3 C4 29.7(3)
C6 Ru1 C3 C4 66.4(3)
C2 Ru1 C3 C4 133.3(4)
Cl1 Ru1 C3 C4 -123.0(3)
C2 C3 C4 C5 0.5(6)
Ru1 C3 C4 C5 -53.4(4)
C2 C3 C4 Ru1 54.0(4)
O1 Ru1 C4 C3 -120.9(6)
N1 Ru1 C4 C3 154.3(3)
C1 Ru1 C4 C3 -65.6(3)
C5 Ru1 C4 C3 -131.9(4)
C6 Ru1 C4 C3 -103.4(3)
C2 Ru1 C4 C3 -28.5(3)
Cl1 Ru1 C4 C3 61.3(3)
O1 Ru1 C4 C5 11.0(7)
N1 Ru1 C4 C5 -73.8(3)
C1 Ru1 C4 C5 66.3(3)
C3 Ru1 C4 C5 131.9(4)
C6 Ru1 C4 C5 28.6(3)
C2 Ru1 C4 C5 103.5(3)
Cl1 Ru1 C4 C5 -166.7(2)
C3 C4 C5 C6 -0.3(6)
Ru1 C4 C5 C6 -54.0(4)
C3 C4 C5 Ru1 53.7(4)
O1 Ru1 C5 C6 -43.7(3)
N1 Ru1 C5 C6 -116.3(2)
C1 Ru1 C5 C6 29.6(2)
C3 Ru1 C5 C6 103.6(3)
C4 Ru1 C5 C6 133.0(4)
C2 Ru1 C5 C6 66.9(3)
Cl1 Ru1 C5 C6 154.8(2)
O1 Ru1 C5 C4 -176.6(2)
N1 Ru1 C5 C4 110.8(3)
C1 Ru1 C5 C4 -103.3(3)
C3 Ru1 C5 C4 -29.3(3)
C6 Ru1 C5 C4 -133.0(4)
C2 Ru1 C5 C4 -66.0(3)
Cl1 Ru1 C5 C4 21.8(4)
C4 C5 C6 C1 0.8(6)
Ru1 C5 C6 C1 -53.0(4)
C4 C5 C6 Ru1 53.9(4)
C2 C1 C6 C5 -1.6(6)
Ru1 C1 C6 C5 53.3(4)
C2 C1 C6 Ru1 -54.9(4)
O1 Ru1 C6 C5 146.7(2)
N1 Ru1 C6 C5 69.0(3)
C1 Ru1 C6 C5 -132.4(4)
C3 Ru1 C6 C5 -66.2(3)
C4 Ru1 C6 C5 -29.1(2)
C2 Ru1 C6 C5 -103.0(3)
Cl1 Ru1 C6 C5 -104.8(5)
O1 Ru1 C6 C1 -81.0(3)
N1 Ru1 C6 C1 -158.7(2)
C5 Ru1 C6 C1 132.4(4)
C3 Ru1 C6 C1 66.2(3)
C4 Ru1 C6 C1 103.3(3)
C2 Ru1 C6 C1 29.3(3)
Cl1 Ru1 C6 C1 27.6(7)
Ru1 O1 C7 O2 178.5(3)
Ru1 O1 C7 C8 -3.2(5)
C9 N1 C8 C7 -173.4(3)
Ru1 N1 C8 C7 -40.1(3)
C9 N1 C8 C12 59.1(4)
Ru1 N1 C8 C12 -167.6(2)
O2 C7 C8 N1 -152.5(4)
O1 C7 C8 N1 29.2(5)
O2 C7 C8 C12 -27.1(6)
O1 C7 C8 C12 154.5(4)
C8 N1 C9 C10 -57.4(4)
Ru1 N1 C9 C10 175.1(3)
N1 C9 C10 C11 55.1(5)
C9 C10 C11 C12 -53.0(4)
C10 C11 C12 C8 53.7(4)
N1 C8 C12 C11 -57.5(4)
C7 C8 C12 C11 179.8(3)
N21 Ru21 O21 C27 -14.9(3)
C25 Ru21 O21 C27 74.6(3)
C26 Ru21 O21 C27 102.1(3)
C21 Ru21 O21 C27 140.0(3)
C23 Ru21 O21 C27 177.6(3)
C24 Ru21 O21 C27 73.9(5)
C22 Ru21 O21 C27 169.3(3)
Cl21 Ru21 O21 C27 -97.1(3)
O21 Ru21 N21 C29 156.2(3)
C25 Ru21 N21 C29 35.6(3)
C26 Ru21 N21 C29 68.7(3)
C21 Ru21 N21 C29 87.7(5)
C23 Ru21 N21 C29 -30.9(4)
C24 Ru21 N21 C29 -3.0(3)
C22 Ru21 N21 C29 -40.1(9)
Cl21 Ru21 N21 C29 -115.1(3)
O21 Ru21 N21 C28 28.1(2)
C25 Ru21 N21 C28 -92.5(3)
C26 Ru21 N21 C28 -59.3(3)
C21 Ru21 N21 C28 -40.3(5)
C23 Ru21 N21 C28 -159.0(3)
C24 Ru21 N21 C28 -131.0(3)
C22 Ru21 N21 C28 -168.1(7)
Cl21 Ru21 N21 C28 116.9(2)
O21 Ru21 C21 C22 132.7(4)
N21 Ru21 C21 C22 -161.9(3)
C25 Ru21 C21 C22 -104.2(4)
C26 Ru21 C21 C22 -133.8(5)
C23 Ru21 C21 C22 -30.1(4)
C24 Ru21 C21 C22 -66.2(4)
Cl21 Ru21 C21 C22 45.3(4)
O21 Ru21 C21 C26 -93.6(3)
N21 Ru21 C21 C26 -28.1(5)
C25 Ru21 C21 C26 29.6(3)
C23 Ru21 C21 C26 103.7(3)
C24 Ru21 C21 C26 67.5(3)
C22 Ru21 C21 C26 133.8(5)
Cl21 Ru21 C21 C26 179.1(2)
C26 C21 C22 C23 0.2(7)
Ru21 C21 C22 C23 53.4(4)
C26 C21 C22 Ru21 -53.2(4)
O21 Ru21 C22 C21 -54.3(4)
N21 Ru21 C22 C21 143.2(6)
C25 Ru21 C22 C21 65.8(4)
C26 Ru21 C22 C21 28.6(3)
C23 Ru21 C22 C21 131.6(5)
C24 Ru21 C22 C21 103.7(4)
Cl21 Ru21 C22 C21 -143.2(3)
O21 Ru21 C22 C23 174.0(3)
N21 Ru21 C22 C23 11.6(9)
C25 Ru21 C22 C23 -65.8(3)
C26 Ru21 C22 C23 -103.0(3)
C21 Ru21 C22 C23 -131.6(5)
C24 Ru21 C22 C23 -28.0(3)
Cl21 Ru21 C22 C23 85.1(3)
C21 C22 C23 C24 0.0(7)
Ru21 C22 C23 C24 53.5(4)
C21 C22 C23 Ru21 -53.6(4)
O21 Ru21 C23 C24 -145.6(3)
N21 Ru21 C23 C24 50.0(3)
C25 Ru21 C23 C24 -29.8(3)
C26 Ru21 C23 C24 -67.2(3)
C21 Ru21 C23 C24 -104.4(3)
C22 Ru21 C23 C24 -133.5(4)
Cl21 Ru21 C23 C24 129.9(3)
O21 Ru21 C23 C22 -12.1(5)
N21 Ru21 C23 C22 -176.5(3)
C25 Ru21 C23 C22 103.7(3)
C26 Ru21 C23 C22 66.3(3)
C21 Ru21 C23 C22 29.1(3)
C24 Ru21 C23 C22 133.5(4)
Cl21 Ru21 C23 C22 -96.6(3)
C22 C23 C24 C25 -0.5(7)
Ru21 C23 C24 C25 52.9(4)
C22 C23 C24 Ru21 -53.4(4)
O21 Ru21 C24 C23 133.3(4)
N21 Ru21 C24 C23 -142.2(3)
C25 Ru21 C24 C23 132.2(4)
C26 Ru21 C24 C23 102.9(3)
C21 Ru21 C24 C23 65.4(3)
C22 Ru21 C24 C23 29.0(3)
Cl21 Ru21 C24 C23 -56.6(3)
O21 Ru21 C24 C25 1.1(5)
N21 Ru21 C24 C25 85.6(3)
C26 Ru21 C24 C25 -29.3(3)
C21 Ru21 C24 C25 -66.8(3)
C23 Ru21 C24 C25 -132.2(4)
C22 Ru21 C24 C25 -103.2(3)
Cl21 Ru21 C24 C25 171.2(2)
C23 C24 C25 C26 0.8(6)
Ru21 C24 C25 C26 54.4(4)
C23 C24 C25 Ru21 -53.6(4)
O21 Ru21 C25 C26 48.3(3)
N21 Ru21 C25 C26 127.7(3)
C21 Ru21 C25 C26 -29.5(2)
C23 Ru21 C25 C26 -103.4(3)
C24 Ru21 C25 C26 -132.1(4)
C22 Ru21 C25 C26 -65.8(3)
Cl21 Ru21 C25 C26 -148.8(2)
O21 Ru21 C25 C24 -179.6(2)
N21 Ru21 C25 C24 -100.2(3)
C26 Ru21 C25 C24 132.1(4)
C21 Ru21 C25 C24 102.6(3)
C23 Ru21 C25 C24 28.7(3)
C22 Ru21 C25 C24 66.3(3)
Cl21 Ru21 C25 C24 -16.7(4)
C24 C25 C26 C21 -0.7(7)
Ru21 C25 C26 C21 53.8(4)
C24 C25 C26 Ru21 -54.5(4)
C22 C21 C26 C25 0.2(7)
Ru21 C21 C26 C25 -53.5(4)
C22 C21 C26 Ru21 53.8(4)
O21 Ru21 C26 C25 -140.2(3)
N21 Ru21 C26 C25 -62.1(3)
C21 Ru21 C26 C25 131.8(4)
C23 Ru21 C26 C25 66.1(3)
C24 Ru21 C26 C25 29.6(3)
C22 Ru21 C26 C25 103.9(3)
Cl21 Ru21 C26 C25 129.5(4)
O21 Ru21 C26 C21 88.0(3)
N21 Ru21 C26 C21 166.0(3)
C25 Ru21 C26 C21 -131.8(4)
C23 Ru21 C26 C21 -65.8(3)
C24 Ru21 C26 C21 -102.2(3)
C22 Ru21 C26 C21 -28.0(3)
Cl21 Ru21 C26 C21 -2.4(6)
Ru21 O21 C27 O22 -177.4(3)
Ru21 O21 C27 C28 -2.7(4)
C29 N21 C28 C27 -171.4(3)
Ru21 N21 C28 C27 -37.2(4)
C29 N21 C28 C32 59.2(5)
Ru21 N21 C28 C32 -166.7(3)
O22 C27 C28 N21 -158.1(4)
O21 C27 C28 N21 27.1(5)
O22 C27 C28 C32 -31.2(6)
O21 C27 C28 C32 154.1(3)
C28 N21 C29 C30 -58.6(4)
Ru21 N21 C29 C30 174.0(2)
N21 C29 C30 C31 56.6(5)
C29 C30 C31 C32 -54.1(5)
N21 C28 C32 C31 -57.2(5)
C27 C28 C32 C31 177.0(3)
C30 C31 C32 C28 54.1(5)
